data_7104002
loop_
_publ_author_name
'Djukic, Jean-Pierre'
'Alexsandro, Berger'
'Andre de, Cian'
'Nathalie, Kyritsakas-Gruber'
'Jerome, Lacour'
'Michel, Pfeffer'
'Laurent, Vial'

_publ_section_title
;
Novel heteroleptic cis-(C-N)2Pd(II) chelates for the
preparation of enantiopure planar chiral cyclopalladated 
2-[tricarbonyl(eta6-phenyl)chromium]pyridine
;
_journal_name_full 'Chemical communications (Cambridge, England)'
_journal_paper_doi 10.1039/b211873d
_journal_year 2003
_chemical_formula_moiety 'C20 H15 Cl3 Cr N2 O3 Pd'
_chemical_formula_sum 'C20 H15 Cl3 Cr N2 O3 Pd'
_chemical_formula_weight 596.11
_chemical_name_systematic ' ?'
_space_group_IT_number 19
_symmetry_cell_setting orthorhombic
_symmetry_space_group_name_Hall 'P 2ac 2ab'
_symmetry_space_group_name_H-M 'P 21 21 21'
_cell_angle_alpha 90
_cell_angle_beta 90
_cell_angle_gamma 90
_cell_formula_units_Z 4
_cell_length_a 18.0316(3)
_cell_length_b 18.0653(3)
_cell_length_c 6.6008(1)
_cell_measurement_temperature 173
_cell_volume 2150.19(6)
_computing_publication_material CIFGEN_IN_OpenMoleN_(_1997)
_computing_structure_refinement LSFM_OpenMoleN_(_1997)
_computing_structure_solution Direct_methods_(SIR,_Burla_et_al.,_1989)
_diffrn_ambient_temperature 173
_diffrn_measurement_details
;
6317 reflections were collected using program Collect
("Collect" Data collection software, Nonius B.V., 1998)
The conditions were as follow : crystal to detector distance =  36. mm.
Scan angle =  2.0 deg 1 scans of   70 sec per frame.
Data collection was divided into  2 set(s)
with the following starting angles and number of frames :

Set 1 Theta =    8.80 Omega =    0.00 Kappa =    0.00   93 frames
Set 2 Theta =   -8.50 Kappa = -135.00 Phi   =    0.00   53 frames
Friedel pairs were averaged. Internal R = 0.04
;
_diffrn_measurement_device_type KappaCCD
_diffrn_measurement_method '\p scans'
_diffrn_radiation_monochromator graphite
_diffrn_radiation_type Mo-K\a
_diffrn_radiation_wavelength 0.71073
_diffrn_reflns_av_R_equivalents 0.040
_diffrn_reflns_av_sigmaI/netI 0.333
_diffrn_reflns_limit_h_max 25
_diffrn_reflns_limit_h_min -25
_diffrn_reflns_limit_k_max 25
_diffrn_reflns_limit_k_min -25
_diffrn_reflns_limit_l_max 9
_diffrn_reflns_limit_l_min -9
_diffrn_reflns_number 6317
_diffrn_reflns_theta_max 30.03
_diffrn_reflns_theta_min 2.5
_diffrn_source xray_tube
_diffrn_standards_decay_% 0
_exptl_absorpt_coefficient_mu 1.739
_exptl_absorpt_correction_T_max 1.0000
_exptl_absorpt_correction_T_min 0.9449
_exptl_absorpt_correction_type refdelf_(Walker_&_Stuart,_1983)
_exptl_crystal_colour orange
_exptl_crystal_density_diffrn 1.84
_exptl_crystal_density_method none
_exptl_crystal_description prism
_exptl_crystal_F_000 1176
_exptl_crystal_size_max 0.20
_exptl_crystal_size_mid 0.08
_exptl_crystal_size_min 0.03
_refine_diff_density_max 0.893
_refine_diff_density_min -0.321
_refine_ls_abs_structure_details 'Flack H D  (1983), Acta Cryst. A39, 876-881'
_refine_ls_abs_structure_Flack -0.05(5)
_refine_ls_extinction_method none
_refine_ls_goodness_of_fit_all 4.521
_refine_ls_goodness_of_fit_ref 1.037
_refine_ls_hydrogen_treatment noref
_refine_ls_matrix_type full
_refine_ls_number_constraints 0
_refine_ls_number_parameters 271
_refine_ls_number_reflns 5347
_refine_ls_number_restraints 0
_refine_ls_R_factor_all 0.041
_refine_ls_R_factor_gt 0.030
_refine_ls_shift/esd_mean 0.001
_refine_ls_shift/su_max 0.003
_refine_ls_structure_factor_coef F
_refine_ls_weighting_scheme sigma
_refine_ls_wR_factor_all 0.154
_refine_ls_wR_factor_ref 0.036
_reflns_number_gt 5347
_reflns_number_total 6317
_reflns_threshold_expression >3.0\s(I)
_cod_data_source_file b211873d.txt
_cod_data_source_block pS3
_cod_original_sg_symbol_Hall ' P 2ac 2ab'
_cod_database_code 7104002

loop_
_symmetry_equiv_pos_as_xyz
x,y,z
1/2-x,-y,1/2+z
-x,1/2+y,1/2-z
1/2+x,1/2-y,-z

loop_
_atom_site_label
_atom_site_fract_x
_atom_site_fract_y
_atom_site_fract_z
_atom_site_U_iso_or_equiv
_atom_site_adp_type
_atom_site_calc_flag
_atom_site_calc_attached_atom
_atom_site_type_symbol
PD 0.59166(1) 0.85213(1) 0.44461(3) 0.01584(7) Uani ? ? Pd
CR 0.40251(2) 0.88822(2) 0.69528(7) 0.0181(2) Uani ? ? Cr
CL1 0.71882(4) 0.81290(4) 0.4400(1) 0.0263(3) Uani ? ? Cl
C1 0.3776(2) 0.8084(2) 0.8571(5) 0.028(1) Uani ? ? C
O1 0.3630(1) 0.7583(1) 0.9587(4) 0.040(1) Uani ? ? O
C2 0.4806(2) 0.9068(2) 0.8671(5) 0.025(1) Uani ? ? C
O2 0.5302(1) 0.9187(1) 0.9740(4) 0.039(1) Uani ? ? O
C3 0.3433(2) 0.9460(2) 0.8562(5) 0.026(1) Uani ? ? C
O3 0.3055(1) 0.9818(1) 0.9587(4) 0.041(1) Uani ? ? O
N1 0.5485(1) 0.7486(1) 0.4489(4) 0.018(1) Uani ? ? N
C4 0.5881(2) 0.6848(1) 0.4502(4) 0.023(1) Uani ? ? C
C5 0.5546(2) 0.6163(2) 0.4505(5) 0.029(1) Uani ? ? C
C6 0.4780(2) 0.6127(2) 0.4466(5) 0.031(1) Uani ? ? C
C7 0.4372(2) 0.6767(2) 0.4450(5) 0.026(1) Uani ? ? C
C8 0.4729(1) 0.7443(1) 0.4447(4) 0.018(1) Uani ? ? C
C9 0.4371(1) 0.8168(1) 0.4378(4) 0.018(1) Uani ? ? C
C10 0.3590(2) 0.8266(2) 0.4299(5) 0.025(1) Uani ? ? C
C11 0.3285(2) 0.8974(2) 0.4269(5) 0.027(1) Uani ? ? C
C12 0.3754(2) 0.9599(2) 0.4342(5) 0.026(1) Uani ? ? C
C13 0.4526(1) 0.9506(1) 0.4392(5) 0.023(1) Uani ? ? C
C14 0.4856(1) 0.8794(1) 0.4397(4) 0.018(1) Uani ? ? C
N2 0.6283(1) 0.9584(1) 0.4288(4) 0.020(1) Uani ? ? N
C15 0.6667(2) 0.9791(2) 0.2627(5) 0.025(1) Uani ? ? C
C16 0.6989(2) 1.0484(2) 0.2450(5) 0.030(2) Uani ? ? C
C17 0.6927(2) 1.0976(2) 0.4007(6) 0.030(2) Uani ? ? C
C18 0.6550(2) 1.0771(2) 0.5740(6) 0.033(2) Uani ? ? C
C19 0.6234(2) 1.0072(2) 0.5817(5) 0.029(1) Uani ? ? C
C20 0.6308(2) 0.7378(2) -0.0540(6) 0.043(2) Uani ? ? C
CL2 0.69022(6) 0.66115(7) -0.0585(2) 0.0616(6) Uani ? ? Cl
CL3 0.53767(5) 0.71108(7) -0.0485(2) 0.0498(5) Uani ? ? Cl
H1 0.6407 0.6875 0.4509 0.0305 Uiso calc C4 H
H2 0.5836 0.5724 0.4533 0.0383 Uiso calc C5 H
H3 0.4537 0.5660 0.4451 0.0408 Uiso calc C6 H
H4 0.3846 0.6746 0.4440 0.0337 Uiso calc C7 H
H5 0.3274 0.7845 0.4267 0.0325 Uiso calc C10 H
H6 0.2762 0.9037 0.4200 0.0368 Uiso calc C11 H
H7 0.3547 1.0083 0.4357 0.0340 Uiso calc C12 H
H8 0.4836 0.9932 0.4422 0.0301 Uiso calc C13 H
H9 0.6718 0.9449 0.1542 0.0323 Uiso calc C15 H
H10 0.7251 1.0615 0.1255 0.0407 Uiso calc C16 H
H11 0.7141 1.1455 0.3901 0.0445 Uiso calc C17 H
H12 0.6507 1.1101 0.6854 0.0440 Uiso calc C18 H
H13 0.5972 0.9932 0.7005 0.0374 Uiso calc C19 H
H14 0.6393 0.7668 -0.1717 0.0620 Uiso calc C20 H
H15 0.6413 0.7664 0.0633 0.0620 Uiso calc C20 H

loop_
_atom_site_aniso_label
_atom_site_aniso_U_11
_atom_site_aniso_U_22
_atom_site_aniso_U_33
_atom_site_aniso_U_12
_atom_site_aniso_U_13
_atom_site_aniso_U_23
_atom_site_aniso_type_symbol
PD 0.01417(8) 0.01597(8) 0.01757(7) -0.00053(8) 0.00061(9) -0.00050(8) Pd
CR 0.0155(2) 0.0175(2) 0.0219(2) 0.0007(2) 0.0017(2) 0.0003(2) Cr
CL1 0.0167(3) 0.0246(3) 0.0443(4) 0.0016(3) -0.0032(4) -0.0042(4) Cl
C1 0.027(1) 0.028(1) 0.028(1) -0.001(1) 0.004(1) -0.007(1) C
O1 0.051(1) 0.030(1) 0.043(1) -0.008(1) 0.011(1) 0.011(1) O
C2 0.025(1) 0.028(1) 0.023(1) -0.003(1) 0.006(1) 0.003(1) C
O2 0.034(1) 0.060(1) 0.030(1) -0.017(1) -0.006(1) 0.005(1) O
C3 0.023(1) 0.022(1) 0.034(2) 0.000(1) 0.002(1) -0.001(1) C
O3 0.038(1) 0.041(1) 0.045(1) 0.014(1) 0.013(1) -0.009(1) O
N1 0.021(1) 0.017(1) 0.0158(9) -0.0013(9) 0.002(1) -0.000(1) N
C4 0.024(1) 0.023(1) 0.023(1) 0.004(1) 0.002(1) -0.001(1) C
C5 0.037(2) 0.020(1) 0.032(1) 0.003(1) -0.001(2) 0.001(2) C
C6 0.036(2) 0.023(1) 0.035(1) -0.010(1) -0.001(2) 0.001(2) C
C7 0.025(1) 0.025(1) 0.028(1) -0.006(1) -0.000(1) 0.000(1) C
C8 0.019(1) 0.022(1) 0.015(1) -0.000(1) 0.000(1) -0.001(1) C
C9 0.017(1) 0.021(1) 0.017(1) -0.002(1) -0.001(1) 0.001(1) C
C10 0.020(1) 0.029(1) 0.026(1) -0.003(1) -0.001(1) -0.002(1) C
C11 0.019(1) 0.035(1) 0.031(1) 0.007(1) -0.004(1) -0.003(1) C
C12 0.024(1) 0.023(1) 0.031(1) 0.006(1) -0.003(1) 0.004(1) C
C13 0.021(1) 0.024(1) 0.024(1) -0.002(1) 0.004(1) 0.006(1) C
C14 0.016(1) 0.021(1) 0.016(1) 0.001(1) -0.001(1) 0.002(1) C
N2 0.017(1) 0.019(1) 0.025(1) 0.0023(9) 0.000(1) 0.002(1) N
C15 0.021(1) 0.025(1) 0.029(1) 0.003(1) 0.004(1) 0.004(1) C
C16 0.024(1) 0.028(2) 0.042(2) -0.000(1) 0.007(1) 0.012(1) C
C17 0.027(2) 0.017(1) 0.058(2) -0.003(1) 0.002(2) 0.005(1) C
C18 0.036(2) 0.023(1) 0.042(2) -0.002(1) 0.000(2) -0.007(2) C
C19 0.029(1) 0.026(1) 0.031(2) -0.004(1) 0.005(1) -0.001(1) C
C20 0.073(2) 0.046(2) 0.023(1) -0.014(2) -0.006(2) -0.000(2) C
CL2 0.0383(5) 0.0852(7) 0.0717(6) 0.0196(5) 0.0032(5) 0.0026(7) Cl
CL3 0.0429(5) 0.1057(8) 0.0273(4) 0.0235(5) 0.0007(4) 0.0021(6) Cl

loop_
_atom_type_symbol
_atom_type_description
_atom_type_scat_dispersion_real
_atom_type_scat_dispersion_imag
_atom_type_scat_source
C ? 0.002 0.002 International_Tables_Vol_IV_Table_2.3.1
H ? 0.000 0.000 International_Tables_Vol_IV_Table_2.3.1
Cl ? 0.132 0.159 International_Tables_Vol_IV_Table_2.3.1
Cr ? 0.284 0.624 International_Tables_Vol_IV_Table_2.3.1
N ? 0.004 0.003 International_Tables_Vol_IV_Table_2.3.1
O ? 0.008 0.006 International_Tables_Vol_IV_Table_2.3.1
Pd ? -1.177 1.007 International_Tables_Vol_IV_Table_2.3.1

loop_
_geom_angle_atom_site_label_1
_geom_angle_atom_site_label_2
_geom_angle_atom_site_label_3
_geom_angle
_geom_angle_site_symmetry_1
_geom_angle_site_symmetry_2
_geom_angle_site_symmetry_3
_geom_angle_publ_flag
CL1 PD N1 95.43(7) . . . ?
CL1 PD C14 176.83(9) . . . ?
CL1 PD N2 88.16(7) . . . ?
N1 PD C14 81.9(1) . . . ?
N1 PD N2 175.8(1) . . . ?
C14 PD N2 94.5(1) . . . ?
C1 CR C2 88.4(1) . . . ?
C1 CR C3 88.2(1) . . . ?
C1 CR C9 93.3(1) . . . ?
C1 CR C10 88.8(1) . . . ?
C1 CR C11 111.9(1) . . . ?
C1 CR C12 148.6(1) . . . ?
C1 CR C13 158.9(1) . . . ?
C1 CR C14 122.5(1) . . . ?
C2 CR C3 89.1(1) . . . ?
C2 CR C9 111.3(1) . . . ?
C2 CR C10 148.1(1) . . . ?
C2 CR C11 159.5(1) . . . ?
C2 CR C12 122.9(1) . . . ?
C2 CR C13 93.7(1) . . . ?
C2 CR C14 88.0(1) . . . ?
C3 CR C9 159.5(1) . . . ?
C3 CR C10 122.5(1) . . . ?
C3 CR C11 94.0(1) . . . ?
C3 CR C12 89.4(1) . . . ?
C3 CR C13 112.9(1) . . . ?
C3 CR C14 149.1(1) . . . ?
C9 CR C10 37.3(1) . . . ?
C9 CR C11 66.6(1) . . . ?
C9 CR C12 78.8(1) . . . ?
C9 CR C13 66.4(1) . . . ?
C9 CR C14 37.2(1) . . . ?
C10 CR C11 36.6(1) . . . ?
C10 CR C12 66.5(1) . . . ?
C10 CR C13 78.3(1) . . . ?
C10 CR C14 67.1(1) . . . ?
C11 CR C12 37.1(1) . . . ?
C11 CR C13 66.5(1) . . . ?
C11 CR C14 79.0(1) . . . ?
C12 CR C13 36.9(1) . . . ?
C12 CR C14 66.8(1) . . . ?
C13 CR C14 36.8(1) . . . ?
C4 N1 C8 118.5(2) . . . ?
N1 C4 C5 122.2(3) . . . ?
C4 C5 C6 118.7(3) . . . ?
C5 C6 C7 119.7(3) . . . ?
C6 C7 C8 119.8(3) . . . ?
N1 C8 C7 121.1(3) . . . ?
N1 C8 C9 113.1(2) . . . ?
C7 C8 C9 125.9(3) . . . ?
C8 C9 C10 123.4(3) . . . ?
C8 C9 C14 116.0(2) . . . ?
C10 C9 C14 120.6(3) . . . ?
C9 C10 C11 120.4(3) . . . ?
C10 C11 C12 119.8(3) . . . ?
C11 C12 C13 120.0(3) . . . ?
C12 C13 C14 121.7(3) . . . ?
C9 C14 C13 117.4(2) . . . ?
C15 N2 C19 117.6(3) . . . ?
N2 C15 C16 122.2(3) . . . ?
C15 C16 C17 119.4(3) . . . ?
C16 C17 C18 119.3(3) . . . ?
C17 C18 C19 118.5(3) . . . ?
N2 C19 C18 122.9(3) . . . ?
CL2 C20 CL3 111.7(2) . . . ?

loop_
_geom_bond_atom_site_label_1
_geom_bond_atom_site_label_2
_geom_bond_distance
_geom_bond_site_symmetry_1
_geom_bond_site_symmetry_2
_geom_bond_publ_flag
PD CL1 2.4001(7) . . ?
PD N1 2.026(2) . . ?
PD C14 1.975(3) . . ?
PD N2 2.034(2) . . ?
CR C1 1.850(4) . . ?
CR C2 1.839(3) . . ?
CR C3 1.833(3) . . ?
CR C9 2.223(3) . . ?
CR C10 2.219(3) . . ?
CR C11 2.224(3) . . ?
CR C12 2.211(4) . . ?
CR C13 2.224(3) . . ?
CR C14 2.262(3) . . ?
C1 O1 1.157(4) . . ?
C2 O2 1.160(4) . . ?
C3 O3 1.157(4) . . ?
N1 C4 1.355(4) . . ?
N1 C8 1.365(3) . . ?
C4 C5 1.376(4) . . ?
C5 C6 1.384(5) . . ?
C6 C7 1.371(5) . . ?
C7 C8 1.380(4) . . ?
C8 C9 1.462(4) . . ?
C9 C10 1.419(4) . . ?
C9 C14 1.430(4) . . ?
C10 C11 1.394(4) . . ?
C11 C12 1.412(4) . . ?
C12 C13 1.402(4) . . ?
C13 C14 1.417(4) . . ?
N2 C15 1.349(4) . . ?
N2 C19 1.343(4) . . ?
C15 C16 1.386(5) . . ?
C16 C17 1.363(5) . . ?
C17 C18 1.382(5) . . ?
C18 C19 1.385(5) . . ?
C20 CL2 1.750(4) . . ?
C20 CL3 1.748(5) . . ?

loop_
_geom_contact_atom_site_label_1
_geom_contact_atom_site_label_2
_geom_contact_distance
_geom_contact_site_symmetry_1
_geom_contact_site_symmetry_2
_geom_contact_publ_flag
? ? ? ? ? ?
